data_4037125
loop_
_publ_author_name
'Liew, Sean K.'
'Holownia, Aleksandra'
'Tilley, Andrew J.'
'Carrera, Elisa I.'
'Seferos, Dwight S.'
'Yudin, Andrei K.'

_publ_section_title
;
 A Study of Boratriazaroles: An Underdeveloped Class of Heterocycles.
;
_journal_issue 21
_journal_name_full 'The Journal of organic chemistry'
_journal_page_first 10444
_journal_page_last 10453
_journal_paper_doi 10.1021/acs.joc.6b01565
_journal_volume 81
_journal_year 2016
_chemical_formula_moiety 'C24 H16 B Br F2 N4'
_chemical_formula_sum 'C24 H16 B Br F2 N4'
_chemical_formula_weight 489.13
_space_group_crystal_system orthorhombic
_space_group_IT_number 19
_space_group_name_Hall 'P 2ac 2ab'
_space_group_name_H-M_alt 'P 21 21 21'
_atom_sites_solution_hydrogens geom
_audit_creation_method SHELXL-2014/7
_cell_angle_alpha 90
_cell_angle_beta 90
_cell_angle_gamma 90
_cell_formula_units_Z 4
_cell_length_a 9.2268(7)
_cell_length_b 12.1805(9)
_cell_length_c 19.0861(15)
_cell_measurement_reflns_used 9993
_cell_measurement_temperature 147(2)
_cell_measurement_theta_max 23.58
_cell_measurement_theta_min 2.45
_cell_volume 2145.0(3)
_computing_cell_refinement APEX2
_computing_data_collection 'APEX2 (Bruker, 2014)'
_computing_data_reduction 'SAINT (Bruker, 2014)'
_computing_molecular_graphics 'PLATON (Spek, 2009)'
_computing_publication_material 'SHELXTL (Sheldrick, 2008)'
_computing_structure_refinement 'SHELXL-2014/7 (Sheldrick, 2015)'
_computing_structure_solution 'SHELXT (Sheldrick, 2008)'
_diffrn_ambient_temperature 147(2)
_diffrn_measured_fraction_theta_full 1.000
_diffrn_measured_fraction_theta_max 0.997
_diffrn_measurement_device_type 'Bruker Kappa APEX-DUO CCD'
_diffrn_measurement_method '\f and \w scans'
_diffrn_radiation_type MoK\a
_diffrn_radiation_wavelength 0.71073
_diffrn_reflns_av_R_equivalents 0.0453
_diffrn_reflns_av_unetI/netI 0.0454
_diffrn_reflns_Laue_measured_fraction_full 1.000
_diffrn_reflns_Laue_measured_fraction_max 0.997
_diffrn_reflns_limit_h_max 12
_diffrn_reflns_limit_h_min -9
_diffrn_reflns_limit_k_max 15
_diffrn_reflns_limit_k_min -15
_diffrn_reflns_limit_l_max 24
_diffrn_reflns_limit_l_min -24
_diffrn_reflns_number 37221
_diffrn_reflns_point_group_measured_fraction_full 1.000
_diffrn_reflns_point_group_measured_fraction_max 0.996
_diffrn_reflns_theta_full 25.242
_diffrn_reflns_theta_max 27.578
_diffrn_reflns_theta_min 1.983
_diffrn_source 'sealed tube with Bruker Triumph monochromator'
_exptl_absorpt_coefficient_mu 1.953
_exptl_absorpt_correction_T_max 0.7456
_exptl_absorpt_correction_T_min 0.6496
_exptl_absorpt_correction_type multi-scan
_exptl_absorpt_process_details 'SADABS (Sheldrick, 1996)'
_exptl_crystal_colour colourless
_exptl_crystal_density_diffrn 1.515
_exptl_crystal_description Block
_exptl_crystal_F_000 984
_exptl_crystal_size_max 0.350
_exptl_crystal_size_mid 0.250
_exptl_crystal_size_min 0.220
_refine_diff_density_max 0.297
_refine_diff_density_min -0.225
_refine_diff_density_rms 0.048
_refine_ls_abs_structure_details
; 
 Flack x determined using 1626 quotients [(I+)-(I-)]/[(I+)+(I-)] 
 (Parsons, Flack and Wagner, Acta Cryst. B69 (2013) 249-259). 
;
_refine_ls_abs_structure_Flack -0.004(3)
_refine_ls_extinction_method none
_refine_ls_goodness_of_fit_ref 1.019
_refine_ls_hydrogen_treatment constr
_refine_ls_matrix_type full
_refine_ls_number_parameters 289
_refine_ls_number_reflns 4925
_refine_ls_number_restraints 0
_refine_ls_restrained_S_all 1.019
_refine_ls_R_factor_all 0.0400
_refine_ls_R_factor_gt 0.0278
_refine_ls_shift/su_max 0.002
_refine_ls_shift/su_mean 0.000
_refine_ls_structure_factor_coef Fsqd
_refine_ls_weighting_details 'w=1/[\s^2^(Fo^2^)+(0.0213P)^2^] where P=(Fo^2^+2Fc^2^)/3'
_refine_ls_weighting_scheme calc
_refine_ls_wR_factor_gt 0.0524
_refine_ls_wR_factor_ref 0.0554
_reflns_Friedel_coverage 0.761
_reflns_Friedel_fraction_full 1.000
_reflns_Friedel_fraction_max 0.994
_reflns_number_gt 4217
_reflns_number_total 4925
_reflns_threshold_expression 'I > 2\s(I)'
_cod_data_source_file jo6b01565_si_005.cif
_cod_data_source_block d15108
_cod_database_code 4037125
_shelx_shelxl_version_number 2014/7
_shelx_space_group_comment
; 
The symmetry employed for this shelxl refinement is uniquely defined 
by the following loop, which should always be used as a source of 
symmetry information in preference to the above space-group names. 
They are only intended as comments. 
;
_shelx_estimated_absorpt_t_min 0.548
_shelx_estimated_absorpt_t_max 0.673

loop_
_space_group_symop_operation_xyz
'x, y, z'
'x+1/2, -y+1/2, -z'
'-x, y+1/2, -z+1/2'
'-x+1/2, -y, z+1/2'

loop_
_atom_site_label
_atom_site_type_symbol
_atom_site_fract_x
_atom_site_fract_y
_atom_site_fract_z
_atom_site_U_iso_or_equiv
_atom_site_adp_type
_atom_site_occupancy
_atom_site_site_symmetry_order
_atom_site_calc_flag
_atom_site_refinement_flags_posn
_atom_site_refinement_flags_adp
Br1 Br 0.84905(3) 0.52770(2) 0.06457(2) 0.03552(10) Uani 1 1 d . .
F1 F 0.82043(17) 0.08123(13) 0.17276(9) 0.0365(4) Uani 1 1 d . .
F2 F 0.60920(16) -0.15118(13) 0.00521(9) 0.0306(4) Uani 1 1 d . .
N1 N 0.4966(2) 0.11472(17) 0.12232(11) 0.0170(5) Uani 1 1 d . .
N2 N 0.3225(2) 0.00545(15) 0.16607(11) 0.0177(5) Uani 1 1 d . .
N3 N 0.4384(2) -0.05954(15) 0.14404(12) 0.0169(5) Uani 1 1 d . .
N4 N 0.2665(3) 0.28684(18) 0.12736(13) 0.0294(6) Uani 1 1 d . .
C1 C 0.3614(3) 0.10656(19) 0.15307(13) 0.0170(5) Uani 1 1 d . .
C2 C 0.2626(3) 0.1987(2) 0.16991(15) 0.0208(6) Uani 1 1 d . .
C3 C 0.1692(3) 0.1898(2) 0.22617(17) 0.0325(7) Uani 1 1 d . .
H3A H 0.1678 0.1255 0.2543 0.039 Uiso 1 1 calc R U
C4 C 0.0782(4) 0.2764(3) 0.2405(2) 0.0465(10) Uani 1 1 d . .
H4A H 0.0142 0.2732 0.2794 0.056 Uiso 1 1 calc R U
C5 C 0.0805(3) 0.3683(3) 0.1977(2) 0.0430(10) Uani 1 1 d . .
H5A H 0.0187 0.4290 0.2067 0.052 Uiso 1 1 calc R U
C6 C 0.1741(3) 0.3694(2) 0.14203(18) 0.0357(8) Uani 1 1 d . .
H6A H 0.1739 0.4317 0.1121 0.043 Uiso 1 1 calc R U
C7 C 0.4205(3) -0.1759(2) 0.15363(14) 0.0170(6) Uani 1 1 d . .
C8 C 0.2828(3) -0.2206(2) 0.15824(14) 0.0211(6) Uani 1 1 d . .
H8A H 0.1996 -0.1753 0.1534 0.025 Uiso 1 1 calc R U
C9 C 0.2681(3) -0.3328(2) 0.17004(16) 0.0279(7) Uani 1 1 d . .
H9A H 0.1740 -0.3640 0.1737 0.034 Uiso 1 1 calc R U
C10 C 0.3880(3) -0.3991(2) 0.17645(16) 0.0298(7) Uani 1 1 d . .
H10A H 0.3769 -0.4755 0.1848 0.036 Uiso 1 1 calc R U
C11 C 0.5248(3) -0.3537(2) 0.17064(16) 0.0277(7) Uani 1 1 d . .
H11A H 0.6078 -0.3995 0.1742 0.033 Uiso 1 1 calc R U
C12 C 0.5419(3) -0.2417(2) 0.15969(15) 0.0226(6) Uani 1 1 d . .
H12A H 0.6361 -0.2106 0.1564 0.027 Uiso 1 1 calc R U
C13 C 0.7051(3) -0.0298(2) 0.08888(13) 0.0171(5) Uani 1 1 d . .
C14 C 0.8330(3) 0.0095(2) 0.11831(14) 0.0227(6) Uani 1 1 d . .
C15 C 0.9692(3) -0.0194(3) 0.09757(17) 0.0313(7) Uani 1 1 d . .
H15A H 1.0523 0.0113 0.1195 0.038 Uiso 1 1 calc R U
C16 C 0.9833(3) -0.0948(3) 0.04365(17) 0.0325(8) Uani 1 1 d . .
H16A H 1.0771 -0.1160 0.0282 0.039 Uiso 1 1 calc R U
C17 C 0.8622(3) -0.1392(2) 0.01223(15) 0.0287(7) Uani 1 1 d . .
H17A H 0.8710 -0.1911 -0.0247 0.034 Uiso 1 1 calc R U
C18 C 0.7280(3) -0.1061(2) 0.03586(14) 0.0201(6) Uani 1 1 d . .
C19 C 0.5733(3) 0.2157(2) 0.10860(15) 0.0180(6) Uani 1 1 d . .
C20 C 0.6099(3) 0.2840(2) 0.16303(14) 0.0197(6) Uani 1 1 d . .
H20A H 0.5794 0.2668 0.2093 0.024 Uiso 1 1 calc R U
C21 C 0.6912(3) 0.3779(2) 0.15082(15) 0.0211(6) Uani 1 1 d . .
H21A H 0.7165 0.4255 0.1883 0.025 Uiso 1 1 calc R U
C22 C 0.7345(3) 0.4007(2) 0.08321(16) 0.0251(7) Uani 1 1 d . .
C23 C 0.6998(4) 0.3323(2) 0.02878(17) 0.0382(8) Uani 1 1 d . .
H23A H 0.7318 0.3487 -0.0174 0.046 Uiso 1 1 calc R U
C24 C 0.6176(4) 0.2389(2) 0.04139(15) 0.0328(8) Uani 1 1 d . .
H24A H 0.5921 0.1914 0.0039 0.039 Uiso 1 1 calc R U
B1 B 0.5524(3) 0.0049(2) 0.11638(16) 0.0168(6) Uani 1 1 d . .

loop_
_atom_site_aniso_label
_atom_site_aniso_U_11
_atom_site_aniso_U_22
_atom_site_aniso_U_33
_atom_site_aniso_U_23
_atom_site_aniso_U_13
_atom_site_aniso_U_12
Br1 0.03186(16) 0.02627(14) 0.0484(2) 0.00993(15) 0.00644(16) -0.00853(14)
F1 0.0280(10) 0.0385(9) 0.0432(11) -0.0227(8) -0.0068(8) 0.0018(7)
F2 0.0257(9) 0.0336(9) 0.0325(10) -0.0149(8) -0.0083(7) 0.0038(7)
N1 0.0163(11) 0.0163(11) 0.0185(13) -0.0023(9) 0.0005(9) -0.0021(9)
N2 0.0130(11) 0.0177(11) 0.0225(12) -0.0031(9) 0.0009(9) 0.0027(8)
N3 0.0157(11) 0.0140(11) 0.0210(13) -0.0017(9) 0.0003(9) 0.0018(8)
N4 0.0302(14) 0.0221(13) 0.0359(16) -0.0048(11) -0.0094(12) 0.0051(11)
C1 0.0164(13) 0.0194(12) 0.0153(13) -0.0030(10) -0.0020(12) 0.0006(12)
C2 0.0141(13) 0.0166(13) 0.0319(17) -0.0062(12) -0.0063(12) -0.0007(11)
C3 0.0237(17) 0.0266(15) 0.047(2) -0.0041(14) 0.0089(15) -0.0025(14)
C4 0.0244(17) 0.044(2) 0.071(3) -0.014(2) 0.0189(17) -0.0003(15)
C5 0.0246(17) 0.0274(17) 0.077(3) -0.0179(18) -0.0014(17) 0.0084(14)
C6 0.0344(19) 0.0193(14) 0.053(2) -0.0078(14) -0.0147(16) 0.0059(13)
C7 0.0221(14) 0.0153(13) 0.0136(14) -0.0004(11) 0.0007(11) 0.0000(11)
C8 0.0196(14) 0.0219(14) 0.0219(16) -0.0009(12) 0.0029(12) 0.0026(11)
C9 0.0277(16) 0.0247(15) 0.0313(18) 0.0011(14) 0.0016(14) -0.0069(13)
C10 0.041(2) 0.0170(14) 0.0316(18) 0.0006(13) 0.0032(14) -0.0018(13)
C11 0.0309(17) 0.0214(15) 0.0307(18) 0.0010(13) 0.0036(14) 0.0075(12)
C12 0.0198(14) 0.0213(14) 0.0269(17) 0.0012(12) 0.0049(13) 0.0021(11)
C13 0.0150(12) 0.0168(12) 0.0195(14) 0.0039(12) 0.0010(10) 0.0006(11)
C14 0.0221(14) 0.0199(14) 0.0260(15) -0.0050(11) -0.0009(12) 0.0001(12)
C15 0.0165(14) 0.0320(16) 0.0455(19) -0.0039(16) -0.0003(13) -0.0034(13)
C16 0.0178(15) 0.0412(19) 0.038(2) 0.0010(15) 0.0100(13) 0.0048(13)
C17 0.0307(16) 0.0333(16) 0.0220(16) -0.0044(12) 0.0024(14) 0.0104(14)
C18 0.0201(15) 0.0232(14) 0.0170(15) -0.0008(12) -0.0019(11) -0.0008(12)
C19 0.0181(14) 0.0151(13) 0.0209(16) 0.0004(12) 0.0011(11) 0.0002(11)
C20 0.0217(15) 0.0201(13) 0.0172(15) 0.0023(11) 0.0019(11) 0.0001(10)
C21 0.0222(15) 0.0161(13) 0.0249(16) -0.0006(11) -0.0025(11) -0.0004(10)
C22 0.0217(15) 0.0178(13) 0.0359(19) 0.0037(12) 0.0075(13) -0.0030(11)
C23 0.056(2) 0.0357(18) 0.0226(18) 0.0016(14) 0.0138(15) -0.0136(15)
C24 0.049(2) 0.0291(16) 0.0207(17) -0.0060(12) 0.0054(14) -0.0106(14)
B1 0.0171(14) 0.0183(16) 0.0151(15) -0.0024(12) -0.0027(12) 0.0025(11)

loop_
_atom_type_symbol
_atom_type_description
_atom_type_scat_dispersion_real
_atom_type_scat_dispersion_imag
_atom_type_scat_source
C C 0.0033 0.0016 'International Tables Vol C Tables 4.2.6.8 and 6.1.1.4'
H H 0.0000 0.0000 'International Tables Vol C Tables 4.2.6.8 and 6.1.1.4'
N N 0.0061 0.0033 'International Tables Vol C Tables 4.2.6.8 and 6.1.1.4'
B B 0.0013 0.0007 'International Tables Vol C Tables 4.2.6.8 and 6.1.1.4'
F F 0.0171 0.0103 'International Tables Vol C Tables 4.2.6.8 and 6.1.1.4'
Br Br -0.2901 2.4595 'International Tables Vol C Tables 4.2.6.8 and 6.1.1.4'

loop_
_geom_angle_atom_site_label_1
_geom_angle_atom_site_label_2
_geom_angle_atom_site_label_3
_geom_angle
C1 N1 B1 106.8(2)
C1 N1 C19 125.5(2)
B1 N1 C19 127.1(2)
C1 N2 N3 105.5(2)
N2 N3 B1 111.56(18)
N2 N3 C7 115.6(2)
B1 N3 C7 132.8(2)
C2 N4 C6 116.9(3)
N2 C1 N1 113.3(2)
N2 C1 C2 120.3(2)
N1 C1 C2 126.4(2)
N4 C2 C3 123.2(3)
N4 C2 C1 117.2(2)
C3 C2 C1 119.6(3)
C4 C3 C2 118.4(3)
C4 C3 H3A 120.8
C2 C3 H3A 120.8
C3 C4 C5 119.5(3)
C3 C4 H4A 120.2
C5 C4 H4A 120.2
C6 C5 C4 118.3(3)
C6 C5 H5A 120.8
C4 C5 H5A 120.8
N4 C6 C5 123.6(3)
N4 C6 H6A 118.2
C5 C6 H6A 118.2
C12 C7 C8 120.7(2)
C12 C7 N3 119.3(2)
C8 C7 N3 120.1(2)
C7 C8 C9 119.1(3)
C7 C8 H8A 120.5
C9 C8 H8A 120.5
C10 C9 C8 120.8(3)
C10 C9 H9A 119.6
C8 C9 H9A 119.6
C9 C10 C11 119.5(3)
C9 C10 H10A 120.2
C11 C10 H10A 120.2
C10 C11 C12 120.6(3)
C10 C11 H11A 119.7
C12 C11 H11A 119.7
C7 C12 C11 119.3(3)
C7 C12 H12A 120.3
C11 C12 H12A 120.3
C18 C13 C14 113.3(2)
C18 C13 B1 124.2(2)
C14 C13 B1 122.4(2)
F1 C14 C15 117.7(2)
F1 C14 C13 117.1(2)
C15 C14 C13 125.1(2)
C14 C15 C16 118.2(3)
C14 C15 H15A 120.9
C16 C15 H15A 120.9
C17 C16 C15 120.5(3)
C17 C16 H16A 119.8
C15 C16 H16A 119.8
C16 C17 C18 118.1(3)
C16 C17 H17A 120.9
C18 C17 H17A 120.9
F2 C18 C17 117.7(2)
F2 C18 C13 117.5(2)
C17 C18 C13 124.8(3)
C20 C19 C24 120.5(2)
C20 C19 N1 120.0(2)
C24 C19 N1 119.4(2)
C19 C20 C21 120.4(3)
C19 C20 H20A 119.8
C21 C20 H20A 119.8
C22 C21 C20 118.7(2)
C22 C21 H21A 120.6
C20 C21 H21A 120.6
C23 C22 C21 121.3(2)
C23 C22 Br1 118.8(2)
C21 C22 Br1 119.9(2)
C22 C23 C24 119.7(3)
C22 C23 H23A 120.2
C24 C23 H23A 120.2
C19 C24 C23 119.5(3)
C19 C24 H24A 120.3
C23 C24 H24A 120.3
N3 B1 N1 102.8(2)
N3 B1 C13 130.3(2)
N1 B1 C13 126.9(2)

loop_
_geom_bond_atom_site_label_1
_geom_bond_atom_site_label_2
_geom_bond_distance
Br1 C22 1.906(3)
F1 C14 1.362(3)
F2 C18 1.359(3)
N1 C1 1.382(3)
N1 B1 1.438(3)
N1 C19 1.443(3)
N2 C1 1.307(3)
N2 N3 1.395(3)
N3 B1 1.414(3)
N3 C7 1.438(3)
N4 C2 1.347(3)
N4 C6 1.348(3)
C1 C2 1.481(3)
C2 C3 1.381(4)
C3 C4 1.375(4)
C3 H3A 0.9500
C4 C5 1.387(5)
C4 H4A 0.9500
C5 C6 1.369(5)
C5 H5A 0.9500
C6 H6A 0.9500
C7 C12 1.382(4)
C7 C8 1.386(3)
C8 C9 1.391(4)
C8 H8A 0.9500
C9 C10 1.375(4)
C9 H9A 0.9500
C10 C11 1.382(4)
C10 H10A 0.9500
C11 C12 1.390(4)
C11 H11A 0.9500
C12 H12A 0.9500
C13 C18 1.390(4)
C13 C14 1.392(4)
C13 B1 1.562(4)
C14 C15 1.364(4)
C15 C16 1.385(4)
C15 H15A 0.9500
C16 C17 1.379(4)
C16 H16A 0.9500
C17 C18 1.378(4)
C17 H17A 0.9500
C19 C20 1.373(4)
C19 C24 1.376(4)
C20 C21 1.387(3)
C20 H20A 0.9500
C21 C22 1.379(4)
C21 H21A 0.9500
C22 C23 1.370(4)
C23 C24 1.389(4)
C23 H23A 0.9500
C24 H24A 0.9500

loop_
_geom_torsion_atom_site_label_1
_geom_torsion_atom_site_label_2
_geom_torsion_atom_site_label_3
_geom_torsion_atom_site_label_4
_geom_torsion
C1 N2 N3 B1 -0.1(3)
C1 N2 N3 C7 179.7(2)
N3 N2 C1 N1 0.9(3)
N3 N2 C1 C2 179.8(2)
B1 N1 C1 N2 -1.4(3)
C19 N1 C1 N2 -173.4(2)
B1 N1 C1 C2 179.8(3)
C19 N1 C1 C2 7.8(4)
C6 N4 C2 C3 0.4(4)
C6 N4 C2 C1 178.6(2)
N2 C1 C2 N4 -146.9(2)
N1 C1 C2 N4 31.9(4)
N2 C1 C2 C3 31.3(4)
N1 C1 C2 C3 -150.0(3)
N4 C2 C3 C4 -1.7(5)
C1 C2 C3 C4 -179.7(3)
C2 C3 C4 C5 1.3(5)
C3 C4 C5 C6 0.1(5)
C2 N4 C6 C5 1.1(4)
C4 C5 C6 N4 -1.4(5)
N2 N3 C7 C12 -155.1(2)
B1 N3 C7 C12 24.6(4)
N2 N3 C7 C8 23.5(4)
B1 N3 C7 C8 -156.8(3)
C12 C7 C8 C9 0.9(4)
N3 C7 C8 C9 -177.7(3)
C7 C8 C9 C10 -0.6(5)
C8 C9 C10 C11 -0.4(5)
C9 C10 C11 C12 1.2(5)
C8 C7 C12 C11 -0.1(4)
N3 C7 C12 C11 178.5(3)
C10 C11 C12 C7 -0.9(5)
C18 C13 C14 F1 -177.3(2)
B1 C13 C14 F1 -0.4(4)
C18 C13 C14 C15 1.7(4)
B1 C13 C14 C15 178.6(3)
F1 C14 C15 C16 178.1(3)
C13 C14 C15 C16 -0.9(4)
C14 C15 C16 C17 -0.2(5)
C15 C16 C17 C18 0.2(4)
C16 C17 C18 F2 -179.2(3)
C16 C17 C18 C13 0.8(4)
C14 C13 C18 F2 178.3(2)
B1 C13 C18 F2 1.5(4)
C14 C13 C18 C17 -1.6(4)
B1 C13 C18 C17 -178.4(3)
C1 N1 C19 C20 60.6(4)
B1 N1 C19 C20 -109.8(3)
C1 N1 C19 C24 -123.7(3)
B1 N1 C19 C24 65.9(4)
C24 C19 C20 C21 0.5(4)
N1 C19 C20 C21 176.2(2)
C19 C20 C21 C22 -0.2(4)
C20 C21 C22 C23 -0.5(4)
C20 C21 C22 Br1 -178.95(19)
C21 C22 C23 C24 1.0(5)
Br1 C22 C23 C24 179.4(2)
C20 C19 C24 C23 0.0(4)
N1 C19 C24 C23 -175.7(3)
C22 C23 C24 C19 -0.7(5)
N2 N3 B1 N1 -0.7(3)
C7 N3 B1 N1 179.6(3)
N2 N3 B1 C13 176.7(3)
C7 N3 B1 C13 -3.0(5)
C1 N1 B1 N3 1.2(3)
C19 N1 B1 N3 173.0(2)
C1 N1 B1 C13 -176.3(3)
C19 N1 B1 C13 -4.5(4)
C18 C13 B1 N3 56.4(4)
C14 C13 B1 N3 -120.2(3)
C18 C13 B1 N1 -126.8(3)
C14 C13 B1 N1 56.7(4)
